data_7052400
loop_
_publ_author_name
'Fr\'ed\'eric Th\'ebault'
'Alexander J. Blake'
'Claire Wilson'
'Neil R. Champness'
'Martin Schr\"oder'

_publ_section_title
;
 Synthesis of pyridazinyl ligands for multimetallic complexes
;
_journal_issue 10
_journal_name_full 'New Journal of Chemistry'
_journal_page_first 1498
_journal_paper_doi 10.1039/b611561f
_journal_volume 30
_journal_year 2006
_chemical_formula_moiety 'C38 H42 Cd2 N12 O15'
_chemical_formula_sum 'C38 H42 Cd2 N12 O15'
_chemical_formula_weight 1131.64
_chemical_name_systematic
;
?
;
_space_group_IT_number 2
_symmetry_cell_setting triclinic
_symmetry_space_group_name_Hall '-P 1'
_symmetry_space_group_name_H-M 'P -1'
_atom_sites_solution_hydrogens geom
_atom_sites_solution_primary direct
_atom_sites_solution_secondary difmap
_audit_creation_method SHELXL-97
_cell_angle_alpha 85.21(3)
_cell_angle_beta 85.11(3)
_cell_angle_gamma 74.06(3)
_cell_formula_units_Z 2
_cell_length_a 9.4936(19)
_cell_length_b 10.691(2)
_cell_length_c 22.746(5)
_cell_measurement_reflns_used 5382
_cell_measurement_temperature 150(2)
_cell_measurement_theta_max 28.8
_cell_measurement_theta_min 2.55
_cell_volume 2207.4(8)
_computing_cell_refinement 'Bruker SAINT version 7.12a (Bruker, 2005)'
_computing_data_collection 'Bruker APEX2 version 1.0-27 (Bruker, 2005)'
_computing_data_reduction 'Bruker SAINT'
_computing_publication_material 'enCIFer(Allen et al.,2004);PLATON(Spek,2003)'
_computing_structure_refinement 'SHELXS97 (Sheldrick, 1998)'
_computing_structure_solution 'Bruker SAINT'
_diffrn_ambient_temperature 150(2)
_diffrn_measured_fraction_theta_full 0.959
_diffrn_measured_fraction_theta_max 0.909
_diffrn_measurement_device_type 'Bruker ApexII CCD area detector'
_diffrn_measurement_method \w
_diffrn_radiation_monochromator 'silicon (111)'
_diffrn_radiation_source 'Daresbury SRS Station 9.8'
_diffrn_radiation_type Synchrotron
_diffrn_radiation_wavelength 0.6749
_diffrn_reflns_av_R_equivalents 0.0178
_diffrn_reflns_av_sigmaI/netI 0.0364
_diffrn_reflns_limit_h_max 13
_diffrn_reflns_limit_h_min -13
_diffrn_reflns_limit_k_max 14
_diffrn_reflns_limit_k_min -15
_diffrn_reflns_limit_l_max 31
_diffrn_reflns_limit_l_min -32
_diffrn_reflns_number 17495
_diffrn_reflns_theta_full 25.00
_diffrn_reflns_theta_max 28.85
_diffrn_reflns_theta_min 2.02
_diffrn_standards_decay_% 0
_diffrn_standards_number 0
_exptl_absorpt_coefficient_mu 1.046
_exptl_absorpt_correction_T_max 1.000
_exptl_absorpt_correction_T_min 0.8088
_exptl_absorpt_correction_type multi-scan
_exptl_absorpt_process_details '(SADABS; Sheldrick, 2004)'
_exptl_crystal_colour Colourless
_exptl_crystal_density_diffrn 1.703
_exptl_crystal_density_method 'not measured'
_exptl_crystal_description Lath
_exptl_crystal_F_000 1140
_exptl_crystal_size_max 0.182
_exptl_crystal_size_mid 0.037
_exptl_crystal_size_min 0.010
_refine_diff_density_max 1.23
_refine_diff_density_min -0.81
_refine_diff_density_rms 0.08
_refine_ls_extinction_coef 5382
_refine_ls_extinction_method none
_refine_ls_goodness_of_fit_ref 1.034
_refine_ls_hydrogen_treatment constr
_refine_ls_matrix_type full
_refine_ls_number_parameters 623
_refine_ls_number_reflns 12307
_refine_ls_number_restraints 5
_refine_ls_restrained_S_all 1.034
_refine_ls_R_factor_all 0.0428
_refine_ls_R_factor_gt 0.0335
_refine_ls_shift/su_max 0.001
_refine_ls_shift/su_mean 0.000
_refine_ls_structure_factor_coef Fsqd
_refine_ls_weighting_details 'calc w=1/[\s^2^(Fo^2^)+(0.0429P)^2^+0.9071P] where P=(Fo^2^+2Fc^2^)/3'
_refine_ls_weighting_scheme calc
_refine_ls_wR_factor_gt 0.0807
_refine_ls_wR_factor_ref 0.0863
_reflns_number_gt 10190
_reflns_number_total 12307
_reflns_threshold_expression >2\s(I)
_cod_data_source_file b611561f.txt
_cod_data_source_block Compound_3
_cod_depositor_comments
;
The following automatic conversions were performed:
'_symmetry_cell_setting' value 'Triclinic' changed to 'triclinic'
according to '/home/saulius/struct/CIF-dictionaries/cif_core.dic'
dictionary named 'cif_core.dic' version 2.4.1 from 2010-06-29.

Automatic conversion script
Id: cif_fix_enum 1527 2010-12-29 10:47:43Z saulius 
;
_cod_original_cell_volume 2207.5(8)
_cod_database_code 7052400

loop_
_symmetry_equiv_pos_as_xyz
'x, y, z'
'-x, -y, -z'

loop_
_atom_site_label
_atom_site_type_symbol
_atom_site_fract_x
_atom_site_fract_y
_atom_site_fract_z
_atom_site_U_iso_or_equiv
_atom_site_adp_type
_atom_site_occupancy
_atom_site_symmetry_multiplicity
_atom_site_calc_flag
_atom_site_refinement_flags
_atom_site_disorder_assembly
_atom_site_disorder_group
Cd1 Cd 0.329156(18) -0.180135(17) 0.344782(7) 0.02549(5) Uani 1 1 d . A .
Cd2 Cd 0.265528(17) 0.350375(16) 0.144692(7) 0.02214(5) Uani 1 1 d . . .
O1 O 0.3581(3) 0.0250(2) 0.31604(9) 0.0464(5) Uani 1 1 d D . .
H1A H 0.3498 0.0597 0.2815 0.070 Uiso 0.276(9) 1 calc PR A 1
H1'A H 0.3104 0.0340 0.2858 0.070 Uiso 0.724(9) 1 d PR A 2
O2 O 0.50249(19) -0.22905(18) 0.26630(8) 0.0314(4) Uani 1 1 d . . .
H2A H 0.4992 -0.1746 0.2372 0.047 Uiso 1 1 calc R A .
O3 O 0.2963(2) -0.38920(19) 0.35075(9) 0.0422(5) Uani 1 1 d . . .
H3A H 0.2334 -0.3965 0.3284 0.063 Uiso 1 1 calc R A .
O4 O 0.5594(2) -0.2770(3) 0.39139(9) 0.0526(6) Uani 1 1 d . . .
O5 O 0.3648(3) -0.2067(3) 0.44573(10) 0.0636(8) Uani 1 1 d . . .
O6 O 0.5654(3) -0.3124(3) 0.48633(10) 0.0633(7) Uani 1 1 d . . .
O7 O 0.4315(2) 0.14066(19) 0.11337(8) 0.0347(4) Uani 1 1 d . . .
O8 O 0.3305(2) 0.13841(18) 0.20164(8) 0.0322(4) Uani 1 1 d . . .
O9 O 0.4874(2) -0.03689(17) 0.17006(8) 0.0322(4) Uani 1 1 d . . .
O10 O 0.6203(2) 0.4729(2) 0.08474(10) 0.0468(5) Uani 1 1 d . . .
O11 O 0.5125(2) 0.3735(2) 0.15387(10) 0.0456(5) Uani 1 1 d . . .
O12 O 0.3984(2) 0.4594(2) 0.07655(9) 0.0392(4) Uani 1 1 d . . .
O13 O 0.1139(3) 0.5739(2) 0.17663(9) 0.0511(6) Uani 1 1 d . . .
O14 O 0.2488(2) 0.4366(2) 0.23835(11) 0.0500(6) Uani 1 1 d . . .
O15 O 0.0883(3) 0.6063(2) 0.27062(9) 0.0426(5) Uani 1 1 d . . .
N1 N 0.1564(3) -0.0088(2) 0.08055(9) 0.0303(4) Uani 1 1 d . . .
N2 N 0.2105(2) -0.14691(19) 0.21863(8) 0.0224(4) Uani 1 1 d . A .
N3 N 0.1579(2) -0.14679(19) 0.27449(8) 0.0227(4) Uani 1 1 d . . .
N4 N 0.0769(2) -0.1057(2) 0.38939(9) 0.0284(4) Uani 1 1 d . . .
N5 N -0.2140(3) 0.2063(2) 0.34498(9) 0.0357(5) Uani 1 1 d . . .
N6 N -0.0123(2) 0.32736(19) 0.22877(8) 0.0235(4) Uani 1 1 d . . .
N7 N 0.0297(2) 0.32685(19) 0.17169(8) 0.0221(4) Uani 1 1 d . . .
N8 N 0.1489(2) 0.32423(19) 0.06130(8) 0.0232(4) Uani 1 1 d . . .
N9 N 0.4997(3) -0.2663(3) 0.44166(11) 0.0421(6) Uani 1 1 d . A .
N10 N 0.5134(2) 0.4355(2) 0.10468(10) 0.0306(4) Uani 1 1 d . . .
N11 N 0.1492(3) 0.5400(2) 0.22893(10) 0.0368(5) Uani 1 1 d . . .
N12 N 0.4178(2) 0.07772(19) 0.16133(9) 0.0237(4) Uani 1 1 d . . .
C1 C 0.2379(3) -0.0074(3) 0.02962(11) 0.0354(6) Uani 1 1 d . . .
H1 H 0.2146 0.0692 0.0040 0.042 Uiso 1 1 calc R . .
C2 C 0.3532(3) -0.1092(3) 0.01187(11) 0.0322(5) Uani 1 1 d . . .
H2 H 0.4097 -0.1018 -0.0242 0.039 Uiso 1 1 calc R . .
C3 C 0.3845(3) -0.2225(3) 0.04793(12) 0.0360(6) Uani 1 1 d . . .
H3 H 0.4600 -0.2965 0.0362 0.043 Uiso 1 1 calc R . .
C4 C 0.3040(3) -0.2263(3) 0.10155(11) 0.0314(5) Uani 1 1 d . . .
H4 H 0.3243 -0.3024 0.1276 0.038 Uiso 1 1 calc R . .
C5 C 0.1933(2) -0.1170(2) 0.11623(9) 0.0214(4) Uani 1 1 d . A .
C6 C 0.1160(2) -0.1117(2) 0.17613(9) 0.0207(4) Uani 1 1 d . . .
C7 C -0.0374(2) -0.0688(2) 0.18791(9) 0.0201(4) Uani 1 1 d . A .
C8 C -0.0901(2) -0.0614(2) 0.24694(9) 0.0208(4) Uani 1 1 d . . .
C9 C 0.0144(2) -0.1089(2) 0.28965(9) 0.0217(4) Uani 1 1 d . A .
C10 C -0.0210(3) -0.1255(2) 0.35455(10) 0.0242(4) Uani 1 1 d . A .
C11 C -0.1420(3) -0.1685(3) 0.37695(11) 0.0304(5) Uani 1 1 d . . .
H11 H -0.2066 -0.1867 0.3512 0.036 Uiso 1 1 calc R A .
C12 C -0.1655(3) -0.1841(3) 0.43773(12) 0.0401(7) Uani 1 1 d . A .
H12 H -0.2466 -0.2138 0.4543 0.048 Uiso 1 1 calc R . .
C13 C -0.0709(3) -0.1563(3) 0.47384(12) 0.0431(7) Uani 1 1 d . . .
H13 H -0.0880 -0.1624 0.5156 0.052 Uiso 1 1 calc R A .
C14 C 0.0503(3) -0.1190(3) 0.44805(11) 0.0366(6) Uani 1 1 d . A .
H14 H 0.1173 -0.1023 0.4731 0.044 Uiso 1 1 calc R . .
C15 C 0.1960(3) 0.3535(2) 0.00589(10) 0.0289(5) Uani 1 1 d . . .
H15 H 0.2893 0.3708 -0.0003 0.035 Uiso 1 1 calc R . .
C16 C 0.1151(3) 0.3597(3) -0.04258(10) 0.0304(5) Uani 1 1 d . . .
H16 H 0.1535 0.3771 -0.0814 0.036 Uiso 1 1 calc R . .
C17 C -0.0231(3) 0.3399(2) -0.03300(10) 0.0290(5) Uani 1 1 d . . .
H17 H -0.0827 0.3460 -0.0652 0.035 Uiso 1 1 calc R . .
C18 C -0.0738(3) 0.3112(2) 0.02412(10) 0.0245(4) Uani 1 1 d . . .
H18 H -0.1694 0.2993 0.0316 0.029 Uiso 1 1 calc R . .
C19 C 0.0166(2) 0.2999(2) 0.07038(9) 0.0209(4) Uani 1 1 d . . .
C20 C -0.0320(2) 0.2732(2) 0.13333(9) 0.0196(4) Uani 1 1 d . . .
C21 C -0.1323(2) 0.2009(2) 0.15289(9) 0.0195(4) Uani 1 1 d . . .
C22 C -0.1851(2) 0.2081(2) 0.21233(9) 0.0199(4) Uani 1 1 d . A .
C23 C -0.1225(2) 0.2762(2) 0.24870(9) 0.0212(4) Uani 1 1 d . . .
C24 C -0.1660(2) 0.2983(2) 0.31218(10) 0.0245(4) Uani 1 1 d . . .
C25 C -0.1536(3) 0.4113(3) 0.33500(10) 0.0305(5) Uani 1 1 d . . .
H25 H -0.1171 0.4735 0.3106 0.037 Uiso 1 1 calc R . .
C26 C -0.1957(3) 0.4313(3) 0.39397(11) 0.0358(6) Uani 1 1 d . . .
H26 H -0.1889 0.5078 0.4107 0.043 Uiso 1 1 calc R . .
C27 C -0.2474(3) 0.3386(3) 0.42800(11) 0.0413(7) Uani 1 1 d . . .
H27 H -0.2788 0.3508 0.4684 0.050 Uiso 1 1 calc R . .
C28 C -0.2529(4) 0.2283(3) 0.40246(11) 0.0442(7) Uani 1 1 d . . .
H28 H -0.2860 0.1638 0.4266 0.053 Uiso 1 1 calc R . .
C29 C -0.1416(2) -0.0321(2) 0.13911(10) 0.0230(4) Uani 1 1 d . . .
H29A H -0.2357 -0.0497 0.1542 0.028 Uiso 1 1 calc R A .
H29B H -0.1007 -0.0896 0.1063 0.028 Uiso 1 1 calc R . .
C30 C -0.1741(3) 0.1123(2) 0.11366(9) 0.0230(4) Uani 1 1 d . A .
H30A H -0.1199 0.1151 0.0746 0.028 Uiso 1 1 calc R . .
H30B H -0.2802 0.1453 0.1075 0.028 Uiso 1 1 calc R . .
C31 C -0.2492(2) 0.0035(2) 0.26358(10) 0.0231(4) Uani 1 1 d . A .
H31A H -0.2626 0.0083 0.3071 0.028 Uiso 1 1 calc R . .
H31B H -0.3103 -0.0508 0.2520 0.028 Uiso 1 1 calc R . .
C32 C -0.3040(2) 0.1431(2) 0.23400(10) 0.0222(4) Uani 1 1 d . . .
H32A H -0.3608 0.1388 0.2001 0.027 Uiso 1 1 calc R A .
H32B H -0.3718 0.1987 0.2628 0.027 Uiso 1 1 calc R . .
C33 C 0.6854(4) -0.3654(4) 0.20160(15) 0.0574(10) Uani 1 1 d . . .
H33A H 0.7223 -0.4547 0.1890 0.086 Uiso 1 1 calc R A .
H33B H 0.7639 -0.3408 0.2192 0.086 Uiso 1 1 calc R . .
H33C H 0.6530 -0.3057 0.1673 0.086 Uiso 1 1 calc R . .
C34 C 0.5583(3) -0.3580(3) 0.24659(13) 0.0393(6) Uani 1 1 d . A .
H34A H 0.4794 -0.3836 0.2289 0.047 Uiso 1 1 calc R . .
H34B H 0.5906 -0.4199 0.2808 0.047 Uiso 1 1 calc R . .
C35 C 0.3223(4) -0.4961(3) 0.39441(15) 0.0468(8) Uani 1 1 d . A .
H35A H 0.3869 -0.4819 0.4237 0.056 Uiso 1 1 calc R . .
H35B H 0.3729 -0.5776 0.3752 0.056 Uiso 1 1 calc R . .
C36 C 0.1816(4) -0.5092(4) 0.42523(18) 0.0672(11) Uani 1 1 d . . .
H36A H 0.2020 -0.5822 0.4552 0.101 Uiso 1 1 calc R A .
H36B H 0.1186 -0.5255 0.3964 0.101 Uiso 1 1 calc R . .
H36C H 0.1316 -0.4286 0.4444 0.101 Uiso 1 1 calc R . .
C37 C 0.1973(13) 0.2048(12) 0.3563(6) 0.052(4) Uani 0.276(9) 1 d PD A 1
H37A H 0.1837 0.2771 0.3819 0.078 Uiso 0.276(9) 1 calc PR A 1
H37B H 0.1317 0.1510 0.3711 0.078 Uiso 0.276(9) 1 calc PR A 1
H37C H 0.1746 0.2395 0.3159 0.078 Uiso 0.276(9) 1 calc PR A 1
C38 C 0.3554(17) 0.122(2) 0.3563(11) 0.049(5) Uani 0.276(9) 1 d PD A 1
H38A H 0.4245 0.1743 0.3421 0.074 Uiso 0.276(9) 1 calc PR A 1
H38B H 0.3800 0.0822 0.3963 0.074 Uiso 0.276(9) 1 calc PR A 1
C37' C 0.3960(7) 0.1119(6) 0.4020(2) 0.073(2) Uani 0.724(9) 1 d PD A 2
H37D H 0.3646 0.1852 0.4276 0.110 Uiso 0.724(9) 1 calc PR A 2
H37E H 0.4992 0.1005 0.3882 0.110 Uiso 0.724(9) 1 calc PR A 2
H37F H 0.3850 0.0322 0.4242 0.110 Uiso 0.724(9) 1 calc PR A 2
C38' C 0.3031(10) 0.1394(7) 0.3498(3) 0.056(2) Uani 0.724(9) 1 d PD A 2
H38C H 0.1982 0.1515 0.3626 0.084 Uiso 0.724(9) 1 calc PR A 2
H38D H 0.3142 0.2185 0.3261 0.084 Uiso 0.724(9) 1 calc PR A 2

loop_
_atom_site_aniso_label
_atom_site_aniso_U_11
_atom_site_aniso_U_22
_atom_site_aniso_U_33
_atom_site_aniso_U_23
_atom_site_aniso_U_13
_atom_site_aniso_U_12
Cd1 0.02220(9) 0.03341(10) 0.02142(8) 0.00226(6) -0.00355(6) -0.00896(7)
Cd2 0.01996(8) 0.02564(9) 0.02085(8) 0.00066(6) -0.00073(6) -0.00699(6)
O1 0.0786(16) 0.0356(11) 0.0296(10) -0.0067(8) 0.0066(10) -0.0247(11)
O2 0.0282(9) 0.0351(9) 0.0271(8) 0.0006(7) 0.0012(7) -0.0036(8)
O3 0.0535(13) 0.0365(10) 0.0432(11) 0.0100(9) -0.0203(9) -0.0219(10)
O4 0.0418(13) 0.0789(17) 0.0345(11) -0.0002(11) -0.0092(9) -0.0109(12)
O5 0.0346(12) 0.120(2) 0.0308(10) 0.0042(13) -0.0043(9) -0.0129(14)
O6 0.0471(13) 0.111(2) 0.0371(11) 0.0274(13) -0.0211(10) -0.0341(14)
O7 0.0348(10) 0.0381(10) 0.0266(8) 0.0041(7) 0.0014(7) -0.0049(8)
O8 0.0321(10) 0.0332(9) 0.0265(8) -0.0035(7) 0.0057(7) -0.0026(8)
O9 0.0265(9) 0.0253(8) 0.0426(10) 0.0010(7) -0.0010(7) -0.0044(7)
O10 0.0290(10) 0.0552(13) 0.0572(13) 0.0030(11) 0.0107(9) -0.0190(10)
O11 0.0354(11) 0.0530(13) 0.0491(12) 0.0186(10) -0.0084(9) -0.0178(10)
O12 0.0335(10) 0.0479(12) 0.0393(10) 0.0063(9) -0.0052(8) -0.0181(9)
O13 0.0928(18) 0.0440(12) 0.0285(10) -0.0033(9) 0.0001(11) -0.0394(13)
O14 0.0329(11) 0.0648(15) 0.0568(13) -0.0289(12) -0.0059(10) -0.0124(11)
O15 0.0591(14) 0.0401(11) 0.0335(10) -0.0176(9) 0.0067(9) -0.0201(10)
N1 0.0381(12) 0.0295(10) 0.0198(9) -0.0028(8) 0.0033(8) -0.0044(9)
N2 0.0210(9) 0.0265(9) 0.0194(8) 0.0000(7) -0.0005(7) -0.0064(8)
N3 0.0219(9) 0.0265(9) 0.0193(8) 0.0007(7) -0.0011(7) -0.0063(8)
N4 0.0253(10) 0.0396(12) 0.0203(9) -0.0051(8) -0.0001(7) -0.0081(9)
N5 0.0482(14) 0.0454(13) 0.0207(9) -0.0014(9) 0.0013(9) -0.0258(11)
N6 0.0255(10) 0.0298(10) 0.0177(8) -0.0044(7) 0.0026(7) -0.0121(8)
N7 0.0221(9) 0.0274(9) 0.0182(8) -0.0028(7) 0.0009(7) -0.0092(8)
N8 0.0202(9) 0.0283(10) 0.0196(8) -0.0016(7) 0.0020(7) -0.0046(8)
N9 0.0327(13) 0.0633(17) 0.0356(12) 0.0128(11) -0.0108(10) -0.0239(12)
N10 0.0239(10) 0.0280(10) 0.0386(11) -0.0024(9) 0.0057(8) -0.0072(8)
N11 0.0480(14) 0.0429(13) 0.0311(11) -0.0128(10) 0.0072(10) -0.0313(12)
N12 0.0189(9) 0.0264(10) 0.0274(9) -0.0017(8) -0.0029(7) -0.0086(8)
C1 0.0473(16) 0.0372(14) 0.0196(10) -0.0026(10) 0.0050(10) -0.0099(12)
C2 0.0298(13) 0.0489(16) 0.0202(10) -0.0093(10) 0.0034(9) -0.0140(12)
C3 0.0260(13) 0.0443(15) 0.0328(13) -0.0089(11) 0.0066(10) -0.0021(11)
C4 0.0249(12) 0.0336(13) 0.0302(12) 0.0006(10) 0.0030(9) -0.0008(10)
C5 0.0197(10) 0.0278(11) 0.0190(9) -0.0050(8) -0.0018(7) -0.0092(9)
C6 0.0226(11) 0.0219(10) 0.0190(9) -0.0030(8) -0.0003(8) -0.0083(8)
C7 0.0210(10) 0.0199(10) 0.0211(9) -0.0014(8) -0.0029(8) -0.0077(8)
C8 0.0202(10) 0.0227(10) 0.0218(9) -0.0007(8) -0.0015(8) -0.0097(8)
C9 0.0242(11) 0.0222(10) 0.0204(9) -0.0003(8) -0.0005(8) -0.0099(9)
C10 0.0219(11) 0.0276(11) 0.0216(10) 0.0009(8) 0.0002(8) -0.0052(9)
C11 0.0263(12) 0.0394(14) 0.0263(11) 0.0060(10) -0.0008(9) -0.0129(11)
C12 0.0321(14) 0.0573(18) 0.0300(13) 0.0092(12) 0.0031(10) -0.0154(13)
C13 0.0381(16) 0.066(2) 0.0220(11) 0.0015(12) 0.0039(10) -0.0117(14)
C14 0.0318(14) 0.0558(17) 0.0210(11) -0.0062(11) -0.0013(9) -0.0090(13)
C15 0.0273(12) 0.0337(13) 0.0230(10) -0.0014(9) 0.0051(9) -0.0061(10)
C16 0.0384(14) 0.0336(13) 0.0161(9) -0.0002(9) 0.0031(9) -0.0065(11)
C17 0.0360(13) 0.0290(12) 0.0200(10) -0.0011(9) -0.0048(9) -0.0045(10)
C18 0.0260(11) 0.0269(11) 0.0193(9) -0.0008(8) -0.0032(8) -0.0044(9)
C19 0.0217(11) 0.0211(10) 0.0179(9) -0.0021(8) 0.0004(7) -0.0026(8)
C20 0.0179(10) 0.0218(10) 0.0173(9) -0.0005(8) -0.0020(7) -0.0026(8)
C21 0.0155(10) 0.0222(10) 0.0198(9) -0.0005(8) -0.0035(7) -0.0031(8)
C22 0.0148(9) 0.0233(10) 0.0206(9) 0.0013(8) -0.0032(7) -0.0038(8)
C23 0.0207(10) 0.0239(10) 0.0181(9) -0.0022(8) -0.0013(7) -0.0045(8)
C24 0.0199(11) 0.0342(12) 0.0194(9) -0.0022(9) 0.0002(8) -0.0075(9)
C25 0.0354(14) 0.0349(13) 0.0230(11) -0.0049(9) 0.0009(9) -0.0124(11)
C26 0.0393(15) 0.0446(15) 0.0247(11) -0.0136(11) 0.0004(10) -0.0107(12)
C27 0.0416(16) 0.067(2) 0.0177(10) -0.0082(12) 0.0063(10) -0.0196(15)
C28 0.0567(19) 0.066(2) 0.0197(11) -0.0012(12) 0.0032(11) -0.0354(17)
C29 0.0214(11) 0.0282(11) 0.0218(10) -0.0035(8) -0.0046(8) -0.0091(9)
C30 0.0230(11) 0.0285(11) 0.0194(9) -0.0032(8) -0.0055(8) -0.0087(9)
C31 0.0182(10) 0.0279(11) 0.0245(10) -0.0010(9) 0.0005(8) -0.0091(9)
C32 0.0170(10) 0.0266(11) 0.0236(10) -0.0001(8) -0.0021(8) -0.0072(8)
C33 0.058(2) 0.0500(19) 0.0447(17) -0.0027(15) 0.0141(16) 0.0124(16)
C34 0.0409(16) 0.0356(14) 0.0357(14) -0.0019(11) -0.0014(12) -0.0010(12)
C35 0.0462(18) 0.0352(15) 0.0600(19) 0.0156(14) -0.0185(15) -0.0136(13)
C36 0.055(2) 0.075(3) 0.070(2) 0.027(2) -0.0086(19) -0.021(2)
C37 0.059(9) 0.045(7) 0.050(7) -0.012(5) 0.004(6) -0.012(6)
C38 0.039(9) 0.041(9) 0.067(11) -0.021(8) -0.007(7) -0.003(7)
C37' 0.091(5) 0.088(4) 0.053(3) -0.037(3) -0.007(3) -0.033(4)
C38' 0.086(7) 0.035(3) 0.041(3) -0.009(2) 0.009(4) -0.007(4)

loop_
_atom_type_symbol
_atom_type_description
_atom_type_scat_dispersion_real
_atom_type_scat_dispersion_imag
_atom_type_scat_source
C C 0.0033 0.0016 'International Tables Vol C Tables 4.2.6.8 and 6.1.1.4'
H H 0.0000 0.0000 'International Tables Vol C Tables 4.2.6.8 and 6.1.1.4'
N N 0.0061 0.0033 'International Tables Vol C Tables 4.2.6.8 and 6.1.1.4'
O O 0.0106 0.0060 'International Tables Vol C Tables 4.2.6.8 and 6.1.1.4'
Cd Cd -0.8075 1.2024 'International Tables Vol C Tables 4.2.6.8 and 6.1.1.4'

loop_
_geom_angle_atom_site_label_1
_geom_angle_atom_site_label_2
_geom_angle_atom_site_label_3
_geom_angle
_geom_angle_site_symmetry_1
_geom_angle_site_symmetry_3
_geom_angle_publ_flag
O2 Cd1 N3 85.44(7) . . ?
O2 Cd1 O1 79.34(8) . . ?
N3 Cd1 O1 88.20(8) . . ?
O2 Cd1 O3 91.68(8) . . ?
N3 Cd1 O3 81.62(7) . . ?
O1 Cd1 O3 166.96(7) . . ?
O2 Cd1 O5 128.49(8) . . ?
N3 Cd1 O5 144.99(8) . . ?
O1 Cd1 O5 104.75(10) . . ?
O3 Cd1 O5 88.24(10) . . ?
O2 Cd1 O4 75.74(7) . . ?
N3 Cd1 O4 157.62(8) . . ?
O1 Cd1 O4 99.89(9) . . ?
O3 Cd1 O4 86.86(8) . . ?
O5 Cd1 O4 52.81(8) . . ?
O2 Cd1 N4 153.96(7) . . ?
N3 Cd1 N4 68.66(7) . . ?
O1 Cd1 N4 96.62(8) . . ?
O3 Cd1 N4 87.28(8) . . ?
O5 Cd1 N4 77.51(8) . . ?
O4 Cd1 N4 130.10(7) . . ?
N7 Cd2 N8 69.14(7) . . ?
N7 Cd2 O12 143.28(7) . . ?
N8 Cd2 O12 84.18(7) . . ?
N7 Cd2 O14 85.21(8) . . ?
N8 Cd2 O14 148.91(7) . . ?
O12 Cd2 O14 109.12(8) . . ?
N7 Cd2 O11 160.04(7) . . ?
N8 Cd2 O11 130.74(7) . . ?
O12 Cd2 O11 53.11(7) . . ?
O14 Cd2 O11 76.38(8) . . ?
N7 Cd2 O8 80.27(7) . . ?
N8 Cd2 O8 107.68(7) . . ?
O12 Cd2 O8 133.42(7) . . ?
O14 Cd2 O8 83.91(8) . . ?
O11 Cd2 O8 90.04(7) . . ?
N7 Cd2 O7 110.26(7) . . ?
N8 Cd2 O7 80.34(7) . . ?
O12 Cd2 O7 88.58(7) . . ?
O14 Cd2 O7 126.53(8) . . ?
O11 Cd2 O7 75.84(8) . . ?
O8 Cd2 O7 51.58(6) . . ?
N7 Cd2 O13 74.62(8) . . ?
N8 Cd2 O13 102.50(8) . . ?
O12 Cd2 O13 87.70(8) . . ?
O14 Cd2 O13 52.06(8) . . ?
O11 Cd2 O13 99.31(8) . . ?
O8 Cd2 O13 130.16(6) . . ?
O7 Cd2 O13 175.06(7) . . ?
C38 O1 Cd1 124.2(13) . . ?
C38' O1 Cd1 125.2(4) . . ?
C38 O1 H1A 109.5 . . ?
C38' O1 H1A 100.1 . . ?
Cd1 O1 H1A 124.6 . . ?
C38 O1 H1'A 127.6 . . ?
C38' O1 H1'A 109.4 . . ?
Cd1 O1 H1'A 94.3 . . ?
C34 O2 Cd1 122.49(16) . . ?
C34 O2 H2A 109.5 . . ?
Cd1 O2 H2A 119.1 . . ?
C35 O3 Cd1 134.41(18) . . ?
C35 O3 H3A 109.5 . . ?
Cd1 O3 H3A 113.0 . . ?
N9 O4 Cd1 93.01(17) . . ?
N9 O5 Cd1 97.22(17) . . ?
N12 O7 Cd2 95.65(14) . . ?
N12 O8 Cd2 95.76(13) . . ?
N10 O11 Cd2 92.66(15) . . ?
N10 O12 Cd2 97.12(14) . . ?
N11 O13 Cd2 89.44(18) . . ?
N11 O14 Cd2 98.43(17) . . ?
C5 N1 C1 116.5(2) . . ?
N3 N2 C6 118.65(19) . . ?
N2 N3 C9 122.27(19) . . ?
N2 N3 Cd1 115.89(14) . . ?
C9 N3 Cd1 120.96(15) . . ?
C14 N4 C10 118.0(2) . . ?
C14 N4 Cd1 120.31(17) . . ?
C10 N4 Cd1 111.30(15) . . ?
C24 N5 C28 116.8(2) . . ?
N7 N6 C23 119.43(19) . . ?
N6 N7 C20 121.92(18) . . ?
N6 N7 Cd2 117.16(14) . . ?
C20 N7 Cd2 117.29(14) . . ?
C15 N8 C19 118.7(2) . . ?
C15 N8 Cd2 122.71(16) . . ?
C19 N8 Cd2 117.63(14) . . ?
O4 N9 O6 122.8(3) . . ?
O4 N9 O5 116.6(2) . . ?
O6 N9 O5 120.6(3) . . ?
O10 N10 O11 121.6(2) . . ?
O10 N10 O12 121.3(2) . . ?
O11 N10 O12 117.1(2) . . ?
O15 N11 O14 119.9(3) . . ?
O15 N11 O13 121.3(3) . . ?
O14 N11 O13 118.7(2) . . ?
O9 N12 O7 121.9(2) . . ?
O9 N12 O8 121.1(2) . . ?
O7 N12 O8 117.0(2) . . ?
N1 C1 C2 124.5(2) . . ?
N1 C1 H1 117.7 . . ?
C2 C1 H1 117.7 . . ?
C1 C2 C3 118.0(2) . . ?
C1 C2 H2 121.0 . . ?
C3 C2 H2 121.0 . . ?
C2 C3 C4 118.9(3) . . ?
C2 C3 H3 120.6 . . ?
C4 C3 H3 120.6 . . ?
C5 C4 C3 118.5(2) . . ?
C5 C4 H4 120.7 . . ?
C3 C4 H4 120.7 . . ?
N1 C5 C4 123.4(2) . . ?
N1 C5 C6 116.3(2) . . ?
C4 C5 C6 120.1(2) . . ?
N2 C6 C7 123.05(19) . . ?
N2 C6 C5 111.63(19) . . ?
C7 C6 C5 125.24(19) . . ?
C8 C7 C6 117.4(2) . . ?
C8 C7 C29 120.6(2) . . ?
C6 C7 C29 121.93(19) . . ?
C7 C8 C9 116.6(2) . . ?
C7 C8 C31 121.0(2) . . ?
C9 C8 C31 122.2(2) . . ?
N3 C9 C8 121.62(19) . . ?
N3 C9 C10 113.30(19) . . ?
C8 C9 C10 125.1(2) . . ?
N4 C10 C11 122.5(2) . . ?
N4 C10 C9 115.58(19) . . ?
C11 C10 C9 121.7(2) . . ?
C12 C11 C10 118.2(2) . . ?
C12 C11 H11 120.9 . . ?
C10 C11 H11 120.9 . . ?
C13 C12 C11 119.6(2) . . ?
C13 C12 H12 120.2 . . ?
C11 C12 H12 120.2 . . ?
C12 C13 C14 118.6(2) . . ?
C12 C13 H13 120.7 . . ?
C14 C13 H13 120.7 . . ?
N4 C14 C13 122.8(3) . . ?
N4 C14 H14 118.6 . . ?
C13 C14 H14 118.6 . . ?
N8 C15 C16 123.1(2) . . ?
N8 C15 H15 118.5 . . ?
C16 C15 H15 118.5 . . ?
C17 C16 C15 118.2(2) . . ?
C17 C16 H16 120.9 . . ?
C15 C16 H16 120.9 . . ?
C16 C17 C18 119.2(2) . . ?
C16 C17 H17 120.4 . . ?
C18 C17 H17 120.4 . . ?
C17 C18 C19 119.4(2) . . ?
C17 C18 H18 120.3 . . ?
C19 C18 H18 120.3 . . ?
N8 C19 C18 121.24(19) . . ?
N8 C19 C20 116.04(19) . . ?
C18 C19 C20 122.5(2) . . ?
N7 C20 C21 121.10(19) . . ?
N7 C20 C19 112.98(18) . . ?
C21 C20 C19 125.92(19) . . ?
C22 C21 C20 116.9(2) . . ?
C22 C21 C30 120.77(19) . . ?
C20 C21 C30 122.16(19) . . ?
C21 C22 C23 117.37(19) . . ?
C21 C22 C32 118.96(19) . . ?
C23 C22 C32 123.66(19) . . ?
N6 C23 C22 122.15(19) . . ?
N6 C23 C24 112.15(19) . . ?
C22 C23 C24 125.70(19) . . ?
N5 C24 C25 123.1(2) . . ?
N5 C24 C23 117.8(2) . . ?
C25 C24 C23 119.1(2) . . ?
C26 C25 C24 118.6(2) . . ?
C26 C25 H25 120.7 . . ?
C24 C25 H25 120.7 . . ?
C27 C26 C25 119.0(3) . . ?
C27 C26 H26 120.5 . . ?
C25 C26 H26 120.5 . . ?
C28 C27 C26 118.8(2) . . ?
C28 C27 H27 120.6 . . ?
C26 C27 H27 120.6 . . ?
N5 C28 C27 123.7(3) . . ?
N5 C28 H28 118.2 . . ?
C27 C28 H28 118.2 . . ?
C7 C29 C30 115.63(18) . . ?
C7 C29 H29A 108.4 . . ?
C30 C29 H29A 108.4 . . ?
C7 C29 H29B 108.4 . . ?
C30 C29 H29B 108.4 . . ?
H29A C29 H29B 107.4 . . ?
C21 C30 C29 113.59(17) . . ?
C21 C30 H30A 108.8 . . ?
C29 C30 H30A 108.8 . . ?
C21 C30 H30B 108.8 . . ?
C29 C30 H30B 108.8 . . ?
H30A C30 H30B 107.7 . . ?
C8 C31 C32 113.28(17) . . ?
C8 C31 H31A 108.9 . . ?
C32 C31 H31A 108.9 . . ?
C8 C31 H31B 108.9 . . ?
C32 C31 H31B 108.9 . . ?
H31A C31 H31B 107.7 . . ?
C22 C32 C31 115.27(18) . . ?
C22 C32 H32A 108.5 . . ?
C31 C32 H32A 108.5 . . ?
C22 C32 H32B 108.5 . . ?
C31 C32 H32B 108.5 . . ?
H32A C32 H32B 107.5 . . ?
C34 C33 H33A 109.5 . . ?
C34 C33 H33B 109.5 . . ?
H33A C33 H33B 109.5 . . ?
C34 C33 H33C 109.5 . . ?
H33A C33 H33C 109.5 . . ?
H33B C33 H33C 109.5 . . ?
O2 C34 C33 110.9(3) . . ?
O2 C34 H34A 109.5 . . ?
C33 C34 H34A 109.5 . . ?
O2 C34 H34B 109.5 . . ?
C33 C34 H34B 109.5 . . ?
H34A C34 H34B 108.0 . . ?
O3 C35 C36 110.9(3) . . ?
O3 C35 H35A 109.5 . . ?
C36 C35 H35A 109.5 . . ?
O3 C35 H35B 109.5 . . ?
C36 C35 H35B 109.5 . . ?
H35A C35 H35B 108.1 . . ?
C35 C36 H36A 109.5 . . ?
C35 C36 H36B 109.5 . . ?
H36A C36 H36B 109.5 . . ?
C35 C36 H36C 109.5 . . ?
H36A C36 H36C 109.5 . . ?
H36B C36 H36C 109.5 . . ?
C38 C37 H37A 109.5 . . ?
C38 C37 H37B 109.5 . . ?
H37A C37 H37B 109.5 . . ?
C38 C37 H37C 109.5 . . ?
H37A C37 H37C 109.5 . . ?
H37B C37 H37C 109.5 . . ?
O1 C38 C37 102.5(9) . . ?
O1 C38 H38A 111.3 . . ?
C37 C38 H38A 111.3 . . ?
O1 C38 H38B 111.3 . . ?
C37 C38 H38B 111.3 . . ?
H38A C38 H38B 109.2 . . ?
C38' C37' H37D 109.5 . . ?
C38' C37' H37E 109.5 . . ?
H37D C37' H37E 109.5 . . ?
C38' C37' H37F 109.5 . . ?
H37D C37' H37F 109.5 . . ?
H37E C37' H37F 109.5 . . ?
O1 C38' C37' 104.3(5) . . ?
O1 C38' H38C 110.9 . . ?
C37' C38' H38C 110.9 . . ?
O1 C38' H38D 110.9 . . ?
C37' C38' H38D 110.9 . . ?
H38C C38' H38D 108.9 . . ?

loop_
_geom_bond_atom_site_label_1
_geom_bond_atom_site_label_2
_geom_bond_distance
_geom_bond_site_symmetry_2
_geom_bond_publ_flag
Cd1 O2 2.3131(19) . ?
Cd1 N3 2.315(2) . ?
Cd1 O1 2.319(2) . ?
Cd1 O3 2.3316(19) . ?
Cd1 O5 2.332(2) . ?
Cd1 O4 2.437(2) . ?
Cd1 N4 2.464(2) . ?
Cd2 N7 2.3453(19) . ?
Cd2 N8 2.349(2) . ?
Cd2 O12 2.350(2) . ?
Cd2 O14 2.367(2) . ?
Cd2 O11 2.452(2) . ?
Cd2 O8 2.464(2) . ?
Cd2 O7 2.481(2) . ?
Cd2 O13 2.556(3) . ?
O1 C38 1.435(9) . ?
O1 C38' 1.447(6) . ?
O1 H1A 0.8400 . ?
O1 H1'A 0.8399 . ?
O2 C34 1.430(3) . ?
O2 H2A 0.8400 . ?
O3 C35 1.432(3) . ?
O3 H3A 0.8400 . ?
O4 N9 1.232(3) . ?
O5 N9 1.263(3) . ?
O6 N9 1.233(3) . ?
O7 N12 1.249(2) . ?
O8 N12 1.274(3) . ?
O9 N12 1.231(3) . ?
O10 N10 1.229(3) . ?
O11 N10 1.253(3) . ?
O12 N10 1.267(3) . ?
O13 N11 1.260(3) . ?
O14 N11 1.259(3) . ?
O15 N11 1.237(3) . ?
N1 C5 1.338(3) . ?
N1 C1 1.339(3) . ?
N2 N3 1.325(2) . ?
N2 C6 1.335(3) . ?
N3 C9 1.334(3) . ?
N4 C14 1.340(3) . ?
N4 C10 1.341(3) . ?
N5 C24 1.340(3) . ?
N5 C28 1.350(3) . ?
N6 N7 1.325(2) . ?
N6 C23 1.338(3) . ?
N7 C20 1.338(3) . ?
N8 C15 1.342(3) . ?
N8 C19 1.346(3) . ?
C1 C2 1.375(4) . ?
C1 H1 0.9500 . ?
C2 C3 1.380(4) . ?
C2 H2 0.9500 . ?
C3 C4 1.387(3) . ?
C3 H3 0.9500 . ?
C4 C5 1.383(3) . ?
C4 H4 0.9500 . ?
C5 C6 1.489(3) . ?
C6 C7 1.410(3) . ?
C7 C8 1.393(3) . ?
C7 C29 1.506(3) . ?
C8 C9 1.411(3) . ?
C8 C31 1.509(3) . ?
C9 C10 1.492(3) . ?
C10 C11 1.394(3) . ?
C11 C12 1.385(3) . ?
C11 H11 0.9500 . ?
C12 C13 1.372(4) . ?
C12 H12 0.9500 . ?
C13 C14 1.387(4) . ?
C13 H13 0.9500 . ?
C14 H14 0.9500 . ?
C15 C16 1.384(4) . ?
C15 H15 0.9500 . ?
C16 C17 1.382(4) . ?
C16 H16 0.9500 . ?
C17 C18 1.386(3) . ?
C17 H17 0.9500 . ?
C18 C19 1.391(3) . ?
C18 H18 0.9500 . ?
C19 C20 1.496(3) . ?
C20 C21 1.406(3) . ?
C21 C22 1.402(3) . ?
C21 C30 1.503(3) . ?
C22 C23 1.411(3) . ?
C22 C32 1.509(3) . ?
C23 C24 1.488(3) . ?
C24 C25 1.392(3) . ?
C25 C26 1.384(3) . ?
C25 H25 0.9500 . ?
C26 C27 1.378(4) . ?
C26 H26 0.9500 . ?
C27 C28 1.373(4) . ?
C27 H27 0.9500 . ?
C28 H28 0.9500 . ?
C29 C30 1.560(3) . ?
C29 H29A 0.9900 . ?
C29 H29B 0.9900 . ?
C30 H30A 0.9900 . ?
C30 H30B 0.9900 . ?
C31 C32 1.555(3) . ?
C31 H31A 0.9900 . ?
C31 H31B 0.9900 . ?
C32 H32A 0.9900 . ?
C32 H32B 0.9900 . ?
C33 C34 1.503(4) . ?
C33 H33A 0.9800 . ?
C33 H33B 0.9800 . ?
C33 H33C 0.9800 . ?
C34 H34A 0.9900 . ?
C34 H34B 0.9900 . ?
C35 C36 1.491(5) . ?
C35 H35A 0.9900 . ?
C35 H35B 0.9900 . ?
C36 H36A 0.9800 . ?
C36 H36B 0.9800 . ?
C36 H36C 0.9800 . ?
C37 C38 1.518(9) . ?
C37 H37A 0.9800 . ?
C37 H37B 0.9800 . ?
C37 H37C 0.9800 . ?
C38 H38A 0.9900 . ?
C38 H38B 0.9900 . ?
C37' C38' 1.501(7) . ?
C37' H37D 0.9800 . ?
C37' H37E 0.9800 . ?
C37' H37F 0.9800 . ?
C38' H38C 0.9900 . ?
C38' H38D 0.9900 . ?
